data_1501772
loop_
_publ_author_name
'de la Viuda, M\'onica'
'Yus, Miguel'
'Guijarro, Albert'

_publ_section_title
;
 On the nature of lithium biphenyl in ethereal solvents. A critical
 analysis unifying DFT calculations, physicochemical data in solution, and
 a X-ray structure.
;
_journal_issue 49
_journal_name_full 'The journal of physical chemistry. B'
_journal_page_first 14610
_journal_page_last 14616
_journal_paper_doi 10.1021/jp2074573
_journal_volume 115
_journal_year 2011
_chemical_formula_moiety 'C20 H40 Li O4, C12 H10'
_chemical_formula_sum 'C32 H50 Li O4'
_chemical_formula_weight 505.66
_chemical_name_systematic
; 
 ? 
;
_space_group_IT_number 15
_symmetry_cell_setting monoclinic
_symmetry_space_group_name_Hall '-C 2yc'
_symmetry_space_group_name_H-M 'C 1 2/c 1'
_atom_sites_solution_hydrogens geom
_atom_sites_solution_primary direct
_atom_sites_solution_secondary difmap
_audit_creation_method SHELXL-97
_cell_angle_alpha 90.00
_cell_angle_beta 110.442(2)
_cell_angle_gamma 90.00
_cell_formula_units_Z 4
_cell_length_a 19.191(2)
_cell_length_b 9.8248(11)
_cell_length_c 17.327(2)
_cell_measurement_reflns_used 1637
_cell_measurement_temperature 173(1)
_cell_measurement_theta_max 19.15
_cell_measurement_theta_min 2.25
_cell_volume 3061.2(6)
_computing_cell_refinement 'Bruker SMART V5.625'
_computing_data_collection 'Bruker SMART V5.625'
_computing_data_reduction 'Bruker SAINT V6.28A'
_computing_molecular_graphics 'SHELXTL  Rel. 6.12/V (Siemens, 1996)'
_computing_publication_material 'SHELX-97 (Sheldrick, 1997)'
_computing_structure_refinement 'SHELXL-97 (Sheldrick, 1997)'
_computing_structure_solution 'SHELXS-97 (Sheldrick, 1997)'
_diffrn_ambient_temperature 173(1)
_diffrn_measured_fraction_theta_full 1.000
_diffrn_measured_fraction_theta_max 1.000
_diffrn_measurement_device_type 'CCD area detector'
_diffrn_measurement_method 'phi and omega scans'
_diffrn_radiation_monochromator graphite
_diffrn_radiation_source 'fine-focus sealed tube'
_diffrn_radiation_type MoK\a
_diffrn_radiation_wavelength 0.71073
_diffrn_reflns_av_R_equivalents 0.0430
_diffrn_reflns_av_sigmaI/netI 0.0377
_diffrn_reflns_limit_h_max 22
_diffrn_reflns_limit_h_min -22
_diffrn_reflns_limit_k_max 11
_diffrn_reflns_limit_k_min -11
_diffrn_reflns_limit_l_max 20
_diffrn_reflns_limit_l_min -20
_diffrn_reflns_number 12510
_diffrn_reflns_theta_full 25.06
_diffrn_reflns_theta_max 25.06
_diffrn_reflns_theta_min 2.27
_exptl_absorpt_coefficient_mu 0.069
_exptl_absorpt_correction_T_max 0.9904
_exptl_absorpt_correction_T_min 0.9205
_exptl_absorpt_correction_type multi-scan
_exptl_absorpt_process_details 'Bruker/Siemens SADABS V2.03'
_exptl_crystal_colour red
_exptl_crystal_density_diffrn 1.097
_exptl_crystal_density_method 'not measured'
_exptl_crystal_description block
_exptl_crystal_F_000 1108
_exptl_crystal_size_max 0.38
_exptl_crystal_size_mid 0.26
_exptl_crystal_size_min 0.14
_refine_diff_density_max 0.125
_refine_diff_density_min -0.133
_refine_diff_density_rms 0.026
_refine_ls_extinction_method none
_refine_ls_goodness_of_fit_ref 1.000
_refine_ls_hydrogen_treatment constr
_refine_ls_matrix_type full
_refine_ls_number_parameters 168
_refine_ls_number_reflns 2720
_refine_ls_number_restraints 0
_refine_ls_restrained_S_all 1.000
_refine_ls_R_factor_all 0.0799
_refine_ls_R_factor_gt 0.0444
_refine_ls_shift/su_max 0.000
_refine_ls_shift/su_mean 0.000
_refine_ls_structure_factor_coef Fsqd
_refine_ls_weighting_details 'calc w=1/[\s^2^(Fo^2^)+(0.0487P)^2^+0.8294P] where P=(Fo^2^+2Fc^2^)/3'
_refine_ls_weighting_scheme calc
_refine_ls_wR_factor_gt 0.1015
_refine_ls_wR_factor_ref 0.1166
_reflns_number_gt 1762
_reflns_number_total 2720
_reflns_threshold_expression I>2\s(I)
_cod_data_source_file jp2074573_si_002.cif
_cod_data_source_block x
_cod_original_sg_symbol_H-M 'C 2/c'
_cod_database_code 1501772

loop_
_symmetry_equiv_pos_as_xyz
'x, y, z'
'-x, y, -z+1/2'
'x+1/2, y+1/2, z'
'-x+1/2, y+1/2, -z+1/2'
'-x, -y, -z'
'x, -y, z-1/2'
'-x+1/2, -y+1/2, -z'
'x+1/2, -y+1/2, z-1/2'

loop_
_atom_site_label
_atom_site_type_symbol
_atom_site_fract_x
_atom_site_fract_y
_atom_site_fract_z
_atom_site_U_iso_or_equiv
_atom_site_adp_type
_atom_site_occupancy
_atom_site_symmetry_multiplicity
_atom_site_calc_flag
_atom_site_refinement_flags
C1 C 0.03414(10) 0.03691(17) 0.01064(11) 0.0484(5) Uani 1 1 d .
C2 C 0.05308(12) 0.1467(2) 0.06844(12) 0.0601(5) Uani 1 1 d .
H2 H 0.0183 0.1755 0.0911 0.072 Uiso 1 1 calc R
C3 C 0.12065(14) 0.2112(2) 0.09164(14) 0.0729(6) Uani 1 1 d .
H3 H 0.1306 0.2808 0.1304 0.088 Uiso 1 1 calc R
C4 C 0.17452(13) 0.1754(2) 0.05898(15) 0.0753(7) Uani 1 1 d .
H4 H 0.2206 0.2182 0.0759 0.090 Uiso 1 1 calc R
C5 C 0.15702(12) 0.0737(2) 0.00025(14) 0.0680(6) Uani 1 1 d .
H5 H 0.1917 0.0496 -0.0238 0.082 Uiso 1 1 calc R
C6 C 0.09010(11) 0.0071(2) -0.02353(12) 0.0580(5) Uani 1 1 d .
H6 H 0.0808 -0.0602 -0.0636 0.070 Uiso 1 1 calc R
Li1 Li 0.0000 0.6679(4) 0.2500 0.0460(10) Uani 1 2 d S
O1 O -0.05882(7) 0.54137(12) 0.16785(8) 0.0561(4) Uani 1 1 d .
C7 C -0.10195(14) 0.4467(2) 0.19577(16) 0.0791(7) Uani 1 1 d .
H7A H -0.1487 0.4887 0.1924 0.095 Uiso 1 1 calc R
H7B H -0.0752 0.4235 0.2529 0.095 Uiso 1 1 calc R
C8 C -0.11708(12) 0.3199(2) 0.14432(14) 0.0703(6) Uani 1 1 d .
H8A H -0.1484 0.2593 0.1622 0.084 Uiso 1 1 calc R
H8B H -0.0706 0.2733 0.1520 0.084 Uiso 1 1 calc R
C9 C -0.15504(14) 0.3530(2) 0.05446(17) 0.0938(9) Uani 1 1 d .
H9A H -0.2052 0.3845 0.0451 0.113 Uiso 1 1 calc R
H9B H -0.1581 0.2716 0.0217 0.113 Uiso 1 1 calc R
C10 C -0.11225(14) 0.4618(2) 0.02814(14) 0.0820(8) Uani 1 1 d .
H10A H -0.0653 0.4246 0.0286 0.098 Uiso 1 1 calc R
H10B H -0.1404 0.4903 -0.0277 0.098 Uiso 1 1 calc R
C11 C -0.09776(11) 0.5826(2) 0.08436(13) 0.0650(6) Uani 1 1 d .
H11A H -0.0683 0.6490 0.0678 0.078 Uiso 1 1 calc R
H11B H -0.1446 0.6248 0.0804 0.078 Uiso 1 1 calc R
O2 O 0.06776(6) 0.77258(12) 0.21643(7) 0.0485(3) Uani 1 1 d .
C12 C 0.09018(11) 0.90820(19) 0.24453(13) 0.0596(5) Uani 1 1 d .
H12A H 0.0700 0.9323 0.2868 0.072 Uiso 1 1 calc R
H12B H 0.0703 0.9713 0.1991 0.072 Uiso 1 1 calc R
C13 C 0.17336(11) 0.9205(2) 0.27878(14) 0.0703(6) Uani 1 1 d .
H13A H 0.1929 0.8645 0.3278 0.084 Uiso 1 1 calc R
H13B H 0.1870 1.0143 0.2945 0.084 Uiso 1 1 calc R
C14 C 0.20748(11) 0.8761(2) 0.21606(14) 0.0673(6) Uani 1 1 d .
H14A H 0.1940 0.9400 0.1705 0.081 Uiso 1 1 calc R
H14B H 0.2613 0.8752 0.2413 0.081 Uiso 1 1 calc R
C15 C 0.17993(10) 0.7358(2) 0.18468(12) 0.0573(5) Uani 1 1 d .
H15A H 0.1994 0.6701 0.2287 0.069 Uiso 1 1 calc R
H15B H 0.1977 0.7114 0.1406 0.069 Uiso 1 1 calc R
C16 C 0.09593(10) 0.7320(2) 0.15329(11) 0.0534(5) Uani 1 1 d .
H16A H 0.0766 0.7925 0.1064 0.064 Uiso 1 1 calc R
H16B H 0.0791 0.6405 0.1351 0.064 Uiso 1 1 calc R

loop_
_atom_site_aniso_label
_atom_site_aniso_U_11
_atom_site_aniso_U_22
_atom_site_aniso_U_33
_atom_site_aniso_U_23
_atom_site_aniso_U_13
_atom_site_aniso_U_12
C1 0.0595(12) 0.0429(11) 0.0431(10) 0.0101(9) 0.0182(10) 0.0172(9)
C2 0.0733(15) 0.0520(12) 0.0577(12) 0.0062(10) 0.0260(11) 0.0146(11)
C3 0.0815(18) 0.0604(14) 0.0659(15) -0.0011(11) 0.0118(13) -0.0040(13)
C4 0.0650(15) 0.0717(16) 0.0816(17) 0.0166(13) 0.0159(13) 0.0005(12)
C5 0.0634(15) 0.0710(15) 0.0740(15) 0.0222(12) 0.0296(12) 0.0190(12)
C6 0.0664(14) 0.0550(12) 0.0553(12) 0.0107(10) 0.0245(11) 0.0160(11)
Li1 0.051(3) 0.044(2) 0.050(3) 0.000 0.026(2) 0.000
O1 0.0641(9) 0.0553(8) 0.0574(8) -0.0129(6) 0.0318(7) -0.0194(7)
C7 0.0950(17) 0.0590(14) 0.1135(19) -0.0265(13) 0.0744(16) -0.0303(12)
C8 0.0743(15) 0.0477(12) 0.1006(19) -0.0183(12) 0.0454(14) -0.0124(11)
C9 0.0804(18) 0.0467(13) 0.119(2) -0.0230(14) -0.0094(16) 0.0014(12)
C10 0.1013(19) 0.0567(14) 0.0616(14) -0.0109(11) -0.0048(13) 0.0062(13)
C11 0.0545(13) 0.0520(12) 0.0782(16) -0.0071(11) 0.0103(11) -0.0002(10)
O2 0.0473(7) 0.0504(7) 0.0548(7) -0.0013(6) 0.0266(6) -0.0071(6)
C12 0.0590(13) 0.0479(11) 0.0807(15) -0.0020(10) 0.0354(11) -0.0053(10)
C13 0.0583(14) 0.0664(14) 0.0915(17) -0.0137(12) 0.0330(12) -0.0203(11)
C14 0.0479(12) 0.0748(15) 0.0848(16) 0.0145(12) 0.0304(11) -0.0054(11)
C15 0.0507(12) 0.0673(13) 0.0615(12) 0.0151(10) 0.0291(10) 0.0103(10)
C16 0.0524(12) 0.0649(12) 0.0493(11) 0.0015(10) 0.0256(10) -0.0007(10)

loop_
_atom_type_symbol
_atom_type_description
_atom_type_scat_dispersion_real
_atom_type_scat_dispersion_imag
_atom_type_scat_source
C C 0.0033 0.0016 'International Tables Vol C Tables 4.2.6.8 and 6.1.1.4'
H H 0.0000 0.0000 'International Tables Vol C Tables 4.2.6.8 and 6.1.1.4'
O O 0.0106 0.0060 'International Tables Vol C Tables 4.2.6.8 and 6.1.1.4'
Li Li -0.0003 0.0001 'International Tables Vol C Tables 4.2.6.8 and 6.1.1.4'

loop_
_geom_angle_atom_site_label_1
_geom_angle_atom_site_label_2
_geom_angle_atom_site_label_3
_geom_angle
_geom_angle_site_symmetry_1
_geom_angle_site_symmetry_3
C6 C1 C1 123.0(2) . 5
C6 C1 C2 113.66(18) . .
C1 C1 C2 123.3(2) 5 .
C3 C2 C1 122.5(2) . .
C3 C2 H2 118.8 . .
C1 C2 H2 118.8 . .
C2 C3 C4 121.8(2) . .
C2 C3 H3 119.1 . .
C4 C3 H3 119.1 . .
C5 C4 C3 117.4(2) . .
C5 C4 H4 121.3 . .
C3 C4 H4 121.3 . .
C6 C5 C4 121.9(2) . .
C6 C5 H5 119.1 . .
C4 C5 H5 119.1 . .
C5 C6 C1 122.7(2) . .
C5 C6 H6 118.7 . .
C1 C6 H6 118.7 . .
O2 Li1 O2 114.5(2) 2 .
O2 Li1 O1 106.72(6) 2 .
O2 Li1 O1 114.16(5) . .
O2 Li1 O1 114.16(5) 2 2
O2 Li1 O1 106.72(6) . 2
O1 Li1 O1 99.8(2) . 2
C11 O1 C7 111.32(16) . .
C11 O1 Li1 121.77(14) . .
C7 O1 Li1 115.21(13) . .
O1 C7 C8 110.62(16) . .
O1 C7 H7A 109.5 . .
C8 C7 H7A 109.5 . .
O1 C7 H7B 109.5 . .
C8 C7 H7B 109.5 . .
H7A C7 H7B 108.1 . .
C7 C8 C9 111.01(19) . .
C7 C8 H8A 109.4 . .
C9 C8 H8A 109.4 . .
C7 C8 H8B 109.4 . .
C9 C8 H8B 109.4 . .
H8A C8 H8B 108.0 . .
C8 C9 C10 110.28(19) . .
C8 C9 H9A 109.6 . .
C10 C9 H9A 109.6 . .
C8 C9 H9B 109.6 . .
C10 C9 H9B 109.6 . .
H9A C9 H9B 108.1 . .
C11 C10 C9 111.2(2) . .
C11 C10 H10A 109.4 . .
C9 C10 H10A 109.4 . .
C11 C10 H10B 109.4 . .
C9 C10 H10B 109.4 . .
H10A C10 H10B 108.0 . .
O1 C11 C10 110.18(16) . .
O1 C11 H11A 109.6 . .
C10 C11 H11A 109.6 . .
O1 C11 H11B 109.6 . .
C10 C11 H11B 109.6 . .
H11A C11 H11B 108.1 . .
C12 O2 C16 111.66(13) . .
C12 O2 Li1 123.76(14) . .
C16 O2 Li1 124.23(14) . .
O2 C12 C13 111.17(16) . .
O2 C12 H12A 109.4 . .
C13 C12 H12A 109.4 . .
O2 C12 H12B 109.4 . .
C13 C12 H12B 109.4 . .
H12A C12 H12B 108.0 . .
C12 C13 C14 111.07(18) . .
C12 C13 H13A 109.4 . .
C14 C13 H13A 109.4 . .
C12 C13 H13B 109.4 . .
C14 C13 H13B 109.4 . .
H13A C13 H13B 108.0 . .
C15 C14 C13 109.68(16) . .
C15 C14 H14A 109.7 . .
C13 C14 H14A 109.7 . .
C15 C14 H14B 109.7 . .
C13 C14 H14B 109.7 . .
H14A C14 H14B 108.2 . .
C14 C15 C16 110.38(17) . .
C14 C15 H15A 109.6 . .
C16 C15 H15A 109.6 . .
C14 C15 H15B 109.6 . .
C16 C15 H15B 109.6 . .
H15A C15 H15B 108.1 . .
O2 C16 C15 110.93(15) . .
O2 C16 H16A 109.5 . .
C15 C16 H16A 109.5 . .
O2 C16 H16B 109.5 . .
C15 C16 H16B 109.5 . .
H16A C16 H16B 108.0 . .

loop_
_geom_bond_atom_site_label_1
_geom_bond_atom_site_label_2
_geom_bond_distance
_geom_bond_site_symmetry_2
C1 C6 1.426(3) .
C1 C1 1.429(4) 5
C1 C2 1.430(3) .
C2 C3 1.371(3) .
C2 H2 0.9300 .
C3 C4 1.386(3) .
C3 H3 0.9300 .
C4 C5 1.382(3) .
C4 H4 0.9300 .
C5 C6 1.370(3) .
C5 H5 0.9300 .
C6 H6 0.9300 .
Li1 O2 1.902(2) 2
Li1 O2 1.902(2) .
Li1 O1 1.929(3) .
Li1 O1 1.929(3) 2
O1 C11 1.435(2) .
O1 C7 1.436(2) .
C7 C8 1.500(3) .
C7 H7A 0.9700 .
C7 H7B 0.9700 .
C8 C9 1.506(3) .
C8 H8A 0.9700 .
C8 H8B 0.9700 .
C9 C10 1.512(3) .
C9 H9A 0.9700 .
C9 H9B 0.9700 .
C10 C11 1.498(3) .
C10 H10A 0.9700 .
C10 H10B 0.9700 .
C11 H11A 0.9700 .
C11 H11B 0.9700 .
O2 C12 1.432(2) .
O2 C16 1.4357(19) .
C12 C13 1.501(3) .
C12 H12A 0.9700 .
C12 H12B 0.9700 .
C13 C14 1.516(3) .
C13 H13A 0.9700 .
C13 H13B 0.9700 .
C14 C15 1.508(3) .
C14 H14A 0.9700 .
C14 H14B 0.9700 .
C15 C16 1.511(2) .
C15 H15A 0.9700 .
C15 H15B 0.9700 .
C16 H16A 0.9700 .
C16 H16B 0.9700 .
